data_4312549
loop_
_publ_author_name
'Xavier Morise'
'Pierre Braunstein'
'Richard Welter'

_publ_contact_author_address
;
Institut Le Bel, rue Blaise Pascal, 67000 STRASBOURG, FRANCE
;
_publ_contact_author_email morise@chimie.u-strasbg.fr
_publ_contact_author_fax 0390245001
_publ_contact_author_name
;
Xavier Morise
;
_publ_contact_author_phone 0390241316
_publ_section_title
;
 Enolphosphato-Phosphines: A New Class of P,O Ligands
;
_journal_name_full 'Inorganic Chemistry'
_journal_page_first 7752
_journal_page_last 7765
_journal_paper_doi 10.1021/ic030032y
_journal_volume 42
_journal_year 2003
_chemical_formula_moiety 'C49 H34 B2 Cl2 F8 O8 P4 Pd'
_chemical_formula_sum 'C49 H34 B2 Cl2 F8 O8 P4 Pd'
_chemical_formula_weight 1225.56
_chemical_name_systematic
;
   ?
;
_space_group_IT_number 52
_symmetry_cell_setting orthorhombic
_symmetry_space_group_name_Hall '-P 2a 2bc'
_symmetry_space_group_name_H-M 'P n n a'
_atom_sites_solution_hydrogens geom
_atom_sites_solution_primary direct
_atom_sites_solution_secondary difmap
_audit_creation_method SHELXL-97
_cell_angle_alpha 90.00
_cell_angle_beta 90.00
_cell_angle_gamma 90.00
_cell_formula_units_Z 4
_cell_length_a 17.133
_cell_length_b 22.051
_cell_length_c 14.681
_cell_measurement_reflns_used 24
_cell_measurement_temperature 173(2)
_cell_measurement_theta_max 20.5
_cell_measurement_theta_min 19.6
_cell_volume 5546.479
_computing_cell_refinement CAD4_(Enraf-Nonius,_1994)
_computing_data_collection 'Philips/PW1100/16 software 1976'
_computing_data_reduction 'pwredu, local program'
_computing_molecular_graphics 'PLATON 98 (Spek, 1998)'
_computing_publication_material 'SHELXL-97 (Sheldrick, 1997)'
_computing_structure_refinement 'SHELXL-97 (Sheldrick, 1997)'
_computing_structure_solution 'SHELXS-97 (Sheldrick, 1990)'
_diffrn_ambient_temperature 173(2)
_diffrn_measured_fraction_theta_full 1.000
_diffrn_measured_fraction_theta_max 1.000
_diffrn_measurement_device Philips_PW1100
_diffrn_measurement_method \q/2\q
_diffrn_radiation_monochromator graphite
_diffrn_radiation_source 'fine-focus sealed tube'
_diffrn_radiation_type CuK\a
_diffrn_radiation_wavelength 1.54184
_diffrn_reflns_av_R_equivalents 0.0984
_diffrn_reflns_av_sigmaI/netI 0.0213
_diffrn_reflns_limit_h_max 17
_diffrn_reflns_limit_h_min 0
_diffrn_reflns_limit_k_max 23
_diffrn_reflns_limit_k_min 0
_diffrn_reflns_limit_l_max 15
_diffrn_reflns_limit_l_min 0
_diffrn_reflns_number 3369
_diffrn_reflns_theta_full 54.06
_diffrn_reflns_theta_max 54.06
_diffrn_reflns_theta_min 3.62
_diffrn_standards_decay_% 0
_diffrn_standards_interval_time 60
_diffrn_standards_number 3
_exptl_absorpt_coefficient_mu 5.346
_exptl_absorpt_correction_type none
_exptl_crystal_colour orange
_exptl_crystal_density_diffrn 1.468
_exptl_crystal_density_method 'not measured'
_exptl_crystal_description prism
_exptl_crystal_F_000 2464
_exptl_crystal_size_max 0.30
_exptl_crystal_size_mid 0.30
_exptl_crystal_size_min 0.25
_refine_diff_density_max 0.684
_refine_diff_density_min -0.790
_refine_diff_density_rms 0.086
_refine_ls_extinction_method none
_refine_ls_goodness_of_fit_ref 0.921
_refine_ls_hydrogen_treatment mixed
_refine_ls_matrix_type full
_refine_ls_number_parameters 323
_refine_ls_number_reflns 3368
_refine_ls_number_restraints 0
_refine_ls_restrained_S_all 0.921
_refine_ls_R_factor_all 0.0764
_refine_ls_R_factor_gt 0.0582
_refine_ls_shift/su_max 0.009
_refine_ls_shift/su_mean 0.000
_refine_ls_structure_factor_coef Fsqd
_refine_ls_weighting_details 'calc w=1/[\s^2^(Fo^2^)+(0.1109P)^2^+32.2041P] where P=(Fo^2^+2Fc^2^)/3'
_refine_ls_weighting_scheme calc
_refine_ls_wR_factor_gt 0.1615
_refine_ls_wR_factor_ref 0.1845
_reflns_number_gt 2610
_reflns_number_total 3368
_reflns_threshold_expression >2sigma(I)
_cod_data_source_file ic030032y_1.cif
_cod_data_source_block st955
_cod_original_cell_volume 5546.5
_cod_database_code 4312549

loop_
_symmetry_equiv_pos_as_xyz
'x, y, z'
'-x+1/2, -y, z'
'-x+1/2, y+1/2, -z+1/2'
'x, -y+1/2, -z+1/2'
'-x, -y, -z'
'x-1/2, y, -z'
'x-1/2, -y-1/2, z-1/2'
'-x, y-1/2, z-1/2'

loop_
_atom_site_label
_atom_site_type_symbol
_atom_site_fract_x
_atom_site_fract_y
_atom_site_fract_z
_atom_site_U_iso_or_equiv
_atom_site_adp_type
_atom_site_occupancy
_atom_site_symmetry_multiplicity
_atom_site_calc_flag
_atom_site_refinement_flags
_atom_site_disorder_assembly
_atom_site_disorder_group
Pd Pd 0.2500 0.0000 0.19088(5) 0.0492(3) Uani 1 2 d S . .
P1 P 0.25353(9) 0.07695(8) 0.28887(11) 0.0346(4) Uani 1 1 d . . .
C1 C 0.2173(4) 0.0694(3) 0.4030(4) 0.0341(15) Uani 1 1 d . . .
C2 C 0.1394(4) 0.0541(3) 0.4175(4) 0.0373(16) Uani 1 1 d . . .
H2 H 0.1063 0.0478 0.3682 0.045 Uiso 1 1 calc . . .
C3 C 0.1112(4) 0.0483(3) 0.5053(5) 0.0480(18) Uani 1 1 d . . .
H3 H 0.0591 0.0383 0.5147 0.058 Uiso 1 1 calc . . .
C4 C 0.1598(4) 0.0573(3) 0.5790(5) 0.0487(18) Uani 1 1 d . . .
H4 H 0.1404 0.0534 0.6379 0.058 Uiso 1 1 calc . . .
C5 C 0.2378(4) 0.0721(3) 0.5653(5) 0.0489(18) Uani 1 1 d . . .
H5 H 0.2707 0.0778 0.6149 0.059 Uiso 1 1 calc . . .
C6 C 0.2658(4) 0.0783(3) 0.4783(5) 0.0393(16) Uani 1 1 d . . .
H6 H 0.3179 0.0885 0.4693 0.047 Uiso 1 1 calc . . .
C7 C 0.3493(4) 0.1106(3) 0.2956(4) 0.0403(17) Uani 1 1 d . . .
C8 C 0.3574(4) 0.1701(3) 0.3259(5) 0.0513(18) Uani 1 1 d . . .
H8 H 0.3134 0.1929 0.3403 0.062 Uiso 1 1 calc . . .
C9 C 0.4312(5) 0.1955(4) 0.3344(6) 0.067(2) Uani 1 1 d . . .
H9 H 0.4373 0.2350 0.3555 0.081 Uiso 1 1 calc . . .
C10 C 0.4947(5) 0.1614(6) 0.3113(7) 0.082(3) Uani 1 1 d . . .
H10 H 0.5442 0.1784 0.3164 0.098 Uiso 1 1 calc . . .
C11 C 0.4878(4) 0.1030(5) 0.2807(6) 0.073(3) Uani 1 1 d . . .
H11 H 0.5323 0.0809 0.2658 0.087 Uiso 1 1 calc . . .
C12 C 0.4147(4) 0.0766(4) 0.2721(5) 0.053(2) Uani 1 1 d . . .
H12 H 0.4095 0.0370 0.2510 0.064 Uiso 1 1 calc . . .
C13 C 0.1881(3) 0.1311(3) 0.2394(4) 0.0375(15) Uani 1 1 d . . .
H13 H 0.1394 0.1342 0.2670 0.045 Uiso 1 1 calc . . .
C14 C 0.1999(3) 0.1672(3) 0.1690(4) 0.0374(15) Uani 1 1 d . . .
C15 C 0.1445(4) 0.2103(3) 0.1281(4) 0.0393(16) Uani 1 1 d . . .
C16 C 0.0674(5) 0.2106(4) 0.1553(6) 0.069(3) Uani 1 1 d . . .
H16 H 0.0496 0.1817 0.1966 0.082 Uiso 1 1 calc . . .
C17 C 0.0164(5) 0.2539(5) 0.1209(7) 0.094(3) Uani 1 1 d . . .
H17 H -0.0349 0.2552 0.1413 0.112 Uiso 1 1 calc . . .
C18 C 0.0412(5) 0.2945(4) 0.0577(6) 0.068(2) Uani 1 1 d . . .
H18 H 0.0066 0.3232 0.0348 0.081 Uiso 1 1 calc . . .
C19 C 0.1165(5) 0.2933(3) 0.0275(5) 0.058(2) Uani 1 1 d . . .
H19 H 0.1327 0.3205 -0.0171 0.069 Uiso 1 1 calc . . .
C20 C 0.1687(4) 0.2518(3) 0.0633(5) 0.0471(17) Uani 1 1 d . . .
H20 H 0.2203 0.2518 0.0437 0.056 Uiso 1 1 calc . . .
O1 O 0.2743(2) 0.1686(2) 0.1270(3) 0.0433(11) Uani 1 1 d . . .
P2 P 0.29978(13) 0.11982(10) 0.05618(13) 0.0578(6) Uani 1 1 d . . .
O2 O 0.2659(3) 0.1379(3) -0.0360(4) 0.0649(15) Uani 1 1 d . . .
C21 C 0.1939(15) 0.1147(11) -0.0808(16) 0.096(6) Uiso 0.50 1 d P . .
C21A C 0.2381(19) 0.0851(16) -0.097(2) 0.132(10) Uiso 0.50 1 d P . .
C22 C 0.2109(12) 0.0940(9) -0.1672(13) 0.164(6) Uiso 1 1 d . . .
O3 O 0.3886(4) 0.1345(4) 0.0540(5) 0.108(3) Uani 1 1 d . . .
C23 C 0.4394(9) 0.1094(7) -0.0142(10) 0.130(5) Uiso 1 1 d . . .
C24 C 0.4903(19) 0.0646(16) 0.013(2) 0.142(10) Uiso 0.50 1 d P . .
C24A C 0.5174(14) 0.1076(11) 0.0170(15) 0.094(6) Uiso 0.50 1 d P . .
O4 O 0.2765(6) 0.0592(3) 0.0824(5) 0.122(3) Uani 1 1 d . . .
B B 0.4434(6) 0.4287(6) -0.2357(8) 0.075(3) Uani 1 1 d . . .
F1 F 0.5188(3) 0.4335(3) -0.2708(4) 0.0970(18) Uani 1 1 d . . .
F2 F 0.3981(4) 0.4726(3) -0.2735(5) 0.122(2) Uani 1 1 d . . .
F3 F 0.4483(4) 0.4380(4) -0.1442(5) 0.131(3) Uani 1 1 d . . .
F4 F 0.4155(3) 0.3728(3) -0.2572(5) 0.1007(18) Uani 1 1 d . . .
C25 C 0.3071(9) 0.2500 -0.2500 0.108(5) Uani 1 2 d S . .
H25A H 0.3406 0.2828 -0.2703 0.130 Uiso 0.50 1 calc P . .
H25B H 0.3406 0.2172 -0.2297 0.130 Uiso 0.50 1 calc P . .
Cl Cl 0.2549(5) 0.2741(2) -0.1620(4) 0.254(4) Uani 1 1 d . . .

loop_
_atom_site_aniso_label
_atom_site_aniso_U_11
_atom_site_aniso_U_22
_atom_site_aniso_U_33
_atom_site_aniso_U_23
_atom_site_aniso_U_13
_atom_site_aniso_U_12
Pd 0.0645(6) 0.0410(5) 0.0421(5) 0.000 0.000 0.0006(4)
P1 0.0190(9) 0.0412(10) 0.0434(9) 0.0010(7) 0.0030(7) -0.0002(7)
C1 0.024(3) 0.034(3) 0.045(4) -0.003(3) 0.003(3) 0.001(3)
C2 0.020(4) 0.043(4) 0.049(4) -0.001(3) 0.002(3) 0.002(3)
C3 0.024(4) 0.047(4) 0.073(5) 0.008(4) 0.010(4) -0.002(3)
C4 0.048(5) 0.049(4) 0.050(4) 0.007(3) 0.016(4) 0.007(3)
C5 0.045(5) 0.052(4) 0.050(4) -0.001(4) 0.000(4) 0.001(3)
C6 0.023(3) 0.045(4) 0.050(4) -0.001(3) 0.004(3) -0.004(3)
C7 0.016(3) 0.057(4) 0.048(4) 0.011(3) -0.002(3) -0.007(3)
C8 0.038(4) 0.057(5) 0.059(4) -0.002(4) 0.000(4) -0.008(4)
C9 0.053(6) 0.079(6) 0.071(5) 0.007(5) -0.014(4) -0.024(5)
C10 0.031(5) 0.127(9) 0.086(7) 0.028(6) -0.024(5) -0.025(6)
C11 0.023(4) 0.111(8) 0.084(6) 0.019(6) 0.002(4) 0.003(5)
C12 0.019(4) 0.075(5) 0.065(5) 0.015(4) 0.007(3) 0.007(4)
C13 0.021(3) 0.045(4) 0.046(4) 0.003(3) 0.001(3) 0.001(3)
C14 0.020(3) 0.046(4) 0.046(4) -0.006(3) 0.006(3) -0.002(3)
C15 0.029(4) 0.042(4) 0.047(4) 0.000(3) -0.002(3) 0.001(3)
C16 0.039(5) 0.084(6) 0.083(6) 0.034(5) 0.018(4) 0.021(4)
C17 0.048(5) 0.121(8) 0.111(8) 0.043(7) 0.029(5) 0.037(6)
C18 0.058(6) 0.074(6) 0.071(6) 0.015(5) -0.003(5) 0.024(4)
C19 0.057(5) 0.049(4) 0.067(5) 0.008(4) -0.005(4) -0.001(4)
C20 0.033(4) 0.052(4) 0.056(4) 0.005(4) -0.004(3) -0.002(3)
O1 0.023(2) 0.056(3) 0.051(3) 0.007(2) 0.005(2) 0.001(2)
P2 0.0612(14) 0.0630(13) 0.0491(11) 0.0095(9) 0.0175(10) 0.0187(11)
O2 0.076(4) 0.064(3) 0.054(3) -0.002(3) -0.006(3) 0.004(3)
O3 0.046(4) 0.183(8) 0.094(5) -0.006(5) 0.017(3) 0.049(4)
O4 0.239(10) 0.058(4) 0.071(4) -0.001(3) 0.058(5) 0.011(5)
B 0.034(6) 0.099(9) 0.092(8) -0.028(7) -0.010(5) 0.023(6)
F1 0.048(3) 0.102(4) 0.141(5) -0.028(4) -0.011(3) 0.005(3)
F2 0.088(4) 0.113(5) 0.165(6) -0.027(5) -0.056(4) 0.045(4)
F3 0.097(5) 0.194(7) 0.102(5) -0.054(5) -0.022(4) 0.060(5)
F4 0.064(3) 0.090(4) 0.148(5) -0.018(4) -0.003(4) -0.012(3)
C25 0.079(10) 0.092(11) 0.155(16) -0.011(11) 0.000 0.000
Cl 0.430(11) 0.134(4) 0.200(5) 0.028(4) 0.180(6) 0.069(5)

loop_
_atom_type_symbol
_atom_type_description
_atom_type_scat_dispersion_real
_atom_type_scat_dispersion_imag
_atom_type_scat_source
Pd Pd 0.1215 3.9337 'International Tables Vol C Tables 4.2.6.8 and 6.1.1.4'
Cl Cl 0.3639 0.7018 'International Tables Vol C Tables 4.2.6.8 and 6.1.1.4'
P P 0.2955 0.4335 'International Tables Vol C Tables 4.2.6.8 and 6.1.1.4'
F F 0.0727 0.0534 'International Tables Vol C Tables 4.2.6.8 and 6.1.1.4'
O O 0.0492 0.0322 'International Tables Vol C Tables 4.2.6.8 and 6.1.1.4'
C C 0.0181 0.0091 'International Tables Vol C Tables 4.2.6.8 and 6.1.1.4'
B B 0.0090 0.0039 'International Tables Vol C Tables 4.2.6.8 and 6.1.1.4'
H H 0.0000 0.0000 'International Tables Vol C Tables 4.2.6.8 and 6.1.1.4'

loop_
_geom_angle_atom_site_label_1
_geom_angle_atom_site_label_2
_geom_angle_atom_site_label_3
_geom_angle
_geom_angle_site_symmetry_1
_geom_angle_site_symmetry_3
_geom_angle_publ_flag
O4 Pd O4 81.9(4) 2 . ?
O4 Pd P1 90.60(19) 2 2 ?
O4 Pd P1 165.0(2) . 2 ?
O4 Pd P1 165.0(2) 2 . ?
O4 Pd P1 90.60(19) . . ?
P1 Pd P1 99.45(9) 2 . ?
C13 P1 C1 102.9(3) . . ?
C13 P1 C7 108.5(3) . . ?
C1 P1 C7 107.6(3) . . ?
C13 P1 Pd 103.2(2) . . ?
C1 P1 Pd 121.6(2) . . ?
C7 P1 Pd 111.9(2) . . ?
C2 C1 C6 118.8(6) . . ?
C2 C1 P1 119.8(5) . . ?
C6 C1 P1 121.4(5) . . ?
C3 C2 C1 120.0(6) . . ?
C4 C3 C2 120.5(6) . . ?
C3 C4 C5 120.0(6) . . ?
C6 C5 C4 119.6(7) . . ?
C5 C6 C1 121.0(6) . . ?
C12 C7 C8 120.5(6) . . ?
C12 C7 P1 119.8(5) . . ?
C8 C7 P1 119.7(5) . . ?
C9 C8 C7 119.9(7) . . ?
C10 C9 C8 118.8(8) . . ?
C9 C10 C11 122.0(8) . . ?
C10 C11 C12 120.2(8) . . ?
C11 C12 C7 118.5(8) . . ?
C14 C13 P1 128.6(5) . . ?
C13 C14 O1 119.4(6) . . ?
C13 C14 C15 127.7(6) . . ?
O1 C14 C15 112.9(5) . . ?
C16 C15 C20 118.8(6) . . ?
C16 C15 C14 120.1(6) . . ?
C20 C15 C14 121.0(6) . . ?
C15 C16 C17 119.9(7) . . ?
C18 C17 C16 120.4(8) . . ?
C17 C18 C19 120.3(7) . . ?
C18 C19 C20 120.0(7) . . ?
C15 C20 C19 120.4(6) . . ?
C14 O1 P2 121.9(4) . . ?
O4 P2 O2 111.9(5) . . ?
O4 P2 O3 117.9(5) . . ?
O2 P2 O3 107.4(4) . . ?
O4 P2 O1 112.5(3) . . ?
O2 P2 O1 107.8(3) . . ?
O3 P2 O1 98.3(3) . . ?
C21 O2 P2 128.1(10) . . ?
C21 O2 C21A 39.6(13) . . ?
P2 O2 C21A 115.7(14) . . ?
C21A C21 C22 55(2) . . ?
C21A C21 O2 73(3) . . ?
C22 C21 O2 110.1(19) . . ?
C21 C21A C22 78(3) . . ?
C21 C21A O2 67(2) . . ?
C22 C21A O2 121(3) . . ?
C21A C22 C21 46.9(18) . . ?
C23 O3 P2 121.8(8) . . ?
C24 C23 C24A 44.6(15) . . ?
C24 C23 O3 117.5(18) . . ?
C24A C23 O3 111.0(14) . . ?
C24A C24 C23 69(3) . . ?
C24 C24A C23 66(2) . . ?
P2 O4 Pd 146.3(5) . . ?
F2 B F4 110.5(8) . . ?
F2 B F3 109.3(8) . . ?
F4 B F3 112.8(11) . . ?
F2 B F1 108.9(10) . . ?
F4 B F1 108.0(8) . . ?
F3 B F1 107.2(8) . . ?
Cl C25 Cl 114.7(11) 4_554 . ?

loop_
_geom_bond_atom_site_label_1
_geom_bond_atom_site_label_2
_geom_bond_distance
_geom_bond_site_symmetry_2
_geom_bond_publ_flag
Pd O4 2.108(6) 2 ?
Pd O4 2.108(6) . ?
Pd P1 2.2254(18) 2 ?
Pd P1 2.2255(18) . ?
P1 C13 1.792(6) . ?
P1 C1 1.794(6) . ?
P1 C7 1.804(6) . ?
C1 C2 1.393(9) . ?
C1 C6 1.397(9) . ?
C2 C3 1.382(10) . ?
C3 C4 1.380(10) . ?
C4 C5 1.389(10) . ?
C5 C6 1.372(10) . ?
C7 C12 1.391(10) . ?
C7 C8 1.393(10) . ?
C8 C9 1.389(11) . ?
C9 C10 1.365(14) . ?
C10 C11 1.369(14) . ?
C11 C12 1.387(11) . ?
C13 C14 1.321(9) . ?
C14 O1 1.417(7) . ?
C14 C15 1.470(9) . ?
C15 C16 1.380(10) . ?
C15 C20 1.383(9) . ?
C16 C17 1.390(12) . ?
C17 C18 1.356(13) . ?
C18 C19 1.364(12) . ?
C19 C20 1.383(10) . ?
O1 P2 1.558(5) . ?
P2 O4 1.448(7) . ?
P2 O2 1.526(6) . ?
P2 O3 1.557(7) . ?
O2 C21 1.49(2) . ?
O2 C21A 1.54(3) . ?
C21 C21A 1.03(3) . ?
C21 C22 1.38(3) . ?
C21A C22 1.15(3) . ?
O3 C23 1.437(16) . ?
C23 C24 1.38(3) . ?
C23 C24A 1.41(3) . ?
C24 C24A 1.06(4) . ?
B F2 1.358(12) . ?
B F4 1.359(13) . ?
B F3 1.361(13) . ?
B F1 1.396(12) . ?
C25 Cl 1.660(9) 4_554 ?
C25 Cl 1.660(9) . ?

loop_
_geom_torsion_atom_site_label_1
_geom_torsion_atom_site_label_2
_geom_torsion_atom_site_label_3
_geom_torsion_atom_site_label_4
_geom_torsion
_geom_torsion_site_symmetry_1
_geom_torsion_site_symmetry_2
_geom_torsion_site_symmetry_3
_geom_torsion_site_symmetry_4
_geom_torsion_publ_flag
O4 Pd P1 C13 -6.5(11) 2 . . . ?
O4 Pd P1 C13 52.9(4) . . . . ?
P1 Pd P1 C13 -138.2(2) 2 . . . ?
O4 Pd P1 C1 108.0(10) 2 . . . ?
O4 Pd P1 C1 167.4(4) . . . . ?
P1 Pd P1 C1 -23.7(2) 2 . . . ?
O4 Pd P1 C7 -123.0(11) 2 . . . ?
O4 Pd P1 C7 -63.6(4) . . . . ?
P1 Pd P1 C7 105.3(2) 2 . . . ?
C13 P1 C1 C2 54.8(6) . . . . ?
C7 P1 C1 C2 169.3(5) . . . . ?
Pd P1 C1 C2 -59.8(6) . . . . ?
C13 P1 C1 C6 -125.5(5) . . . . ?
C7 P1 C1 C6 -11.0(6) . . . . ?
Pd P1 C1 C6 119.9(5) . . . . ?
C6 C1 C2 C3 0.4(9) . . . . ?
P1 C1 C2 C3 -179.9(5) . . . . ?
C1 C2 C3 C4 -0.3(10) . . . . ?
C2 C3 C4 C5 -0.2(10) . . . . ?
C3 C4 C5 C6 0.6(11) . . . . ?
C4 C5 C6 C1 -0.5(11) . . . . ?
C2 C1 C6 C5 0.0(10) . . . . ?
P1 C1 C6 C5 -179.7(6) . . . . ?
C13 P1 C7 C12 -137.3(6) . . . . ?
C1 P1 C7 C12 112.0(6) . . . . ?
Pd P1 C7 C12 -24.0(6) . . . . ?
C13 P1 C7 C8 43.9(6) . . . . ?
C1 P1 C7 C8 -66.8(6) . . . . ?
Pd P1 C7 C8 157.1(5) . . . . ?
C12 C7 C8 C9 -1.3(11) . . . . ?
P1 C7 C8 C9 177.6(6) . . . . ?
C7 C8 C9 C10 1.1(12) . . . . ?
C8 C9 C10 C11 -0.6(14) . . . . ?
C9 C10 C11 C12 0.3(14) . . . . ?
C10 C11 C12 C7 -0.5(12) . . . . ?
C8 C7 C12 C11 1.0(11) . . . . ?
P1 C7 C12 C11 -177.9(6) . . . . ?
C1 P1 C13 C14 156.8(6) . . . . ?
C7 P1 C13 C14 43.0(7) . . . . ?
Pd P1 C13 C14 -75.9(6) . . . . ?
P1 C13 C14 O1 -4.4(9) . . . . ?
P1 C13 C14 C15 178.3(5) . . . . ?
C13 C14 C15 C16 -8.8(11) . . . . ?
O1 C14 C15 C16 173.8(7) . . . . ?
C13 C14 C15 C20 170.0(7) . . . . ?
O1 C14 C15 C20 -7.4(9) . . . . ?
C20 C15 C16 C17 -3.1(14) . . . . ?
C14 C15 C16 C17 175.8(9) . . . . ?
C15 C16 C17 C18 2.8(17) . . . . ?
C16 C17 C18 C19 -0.3(17) . . . . ?
C17 C18 C19 C20 -1.9(14) . . . . ?
C16 C15 C20 C19 0.9(11) . . . . ?
C14 C15 C20 C19 -177.9(6) . . . . ?
C18 C19 C20 C15 1.6(12) . . . . ?
C13 C14 O1 P2 81.4(7) . . . . ?
C15 C14 O1 P2 -100.9(6) . . . . ?
C14 O1 P2 O4 -41.7(7) . . . . ?
C14 O1 P2 O2 82.0(5) . . . . ?
C14 O1 P2 O3 -166.6(5) . . . . ?
O4 P2 O2 C21 25.7(14) . . . . ?
O3 P2 O2 C21 156.5(14) . . . . ?
O1 P2 O2 C21 -98.5(14) . . . . ?
O4 P2 O2 C21A -19.1(15) . . . . ?
O3 P2 O2 C21A 111.7(15) . . . . ?
O1 P2 O2 C21A -143.3(14) . . . . ?
P2 O2 C21 C21A -85(3) . . . . ?
P2 O2 C21 C22 -126.2(15) . . . . ?
C21A O2 C21 C22 -41(2) . . . . ?
O2 C21 C21A C22 -131(2) . . . . ?
C22 C21 C21A O2 131(2) . . . . ?
P2 O2 C21A C21 120(2) . . . . ?
C21 O2 C21A C22 60(3) . . . . ?
P2 O2 C21A C22 179(3) . . . . ?
O2 C21A C22 C21 -54(3) . . . . ?
O2 C21 C22 C21A 50(3) . . . . ?
O4 P2 O3 C23 70.7(10) . . . . ?
O2 P2 O3 C23 -56.7(10) . . . . ?
O1 P2 O3 C23 -168.4(9) . . . . ?
P2 O3 C23 C24 -107(2) . . . . ?
P2 O3 C23 C24A -155.8(13) . . . . ?
O3 C23 C24 C24A -93(2) . . . . ?
O3 C23 C24A C24 108(2) . . . . ?
O2 P2 O4 Pd -148.8(10) . . . . ?
O3 P2 O4 Pd 86.0(12) . . . . ?
O1 P2 O4 Pd -27.3(13) . . . . ?
O4 Pd O4 P2 175.6(15) 2 . . . ?
P1 Pd O4 P2 -123.9(7) 2 . . . ?
P1 Pd O4 P2 8.6(12) . . . . ?
